data_1502693
loop_
_publ_author_name
'Goeltz, John C.'
'Benson, Eric E.'
'Kubiak, Clifford P.'

_publ_section_title
;
 Electronic structural effects in self-exchange reactions.
;
_journal_issue 45
_journal_name_full 'The journal of physical chemistry. B'
_journal_page_first 14729
_journal_page_last 14734
_journal_paper_doi 10.1021/jp103009b
_journal_volume 114
_journal_year 2010
_chemical_formula_sum 'C27 H33 F6 N3 O13 P Ru3'
_chemical_formula_weight 1055.74
_chemical_name_systematic
; 
 ? 
;
_space_group_IT_number 14
_symmetry_cell_setting monoclinic
_symmetry_space_group_name_Hall '-P 2yn'
_symmetry_space_group_name_H-M 'P 1 21/n 1'
_atom_sites_solution_hydrogens geom
_atom_sites_solution_primary direct
_atom_sites_solution_secondary difmap
_audit_creation_method SHELXL-97
_cell_angle_alpha 90.00
_cell_angle_beta 100.666(2)
_cell_angle_gamma 90.00
_cell_formula_units_Z 4
_cell_length_a 21.330(2)
_cell_length_b 7.7725(8)
_cell_length_c 22.864(2)
_cell_measurement_reflns_used 6843
_cell_measurement_temperature 150(2)
_cell_measurement_theta_max 25.50
_cell_measurement_theta_min 2.77
_cell_volume 3725.1(6)
_computing_cell_refinement 'Bruker SAINT'
_computing_data_collection 'Bruker APEX2'
_computing_data_reduction 'Bruker SAINT'
_computing_molecular_graphics 'Bruker SHELXTL'
_computing_publication_material 'Bruker SHELXTL'
_computing_structure_refinement 'SHELXL-97 (Sheldrick, 2008)'
_computing_structure_solution 'SHELXS-97 (Sheldrick, 2008)'
_diffrn_ambient_temperature 150(2)
_diffrn_measured_fraction_theta_full 1.000
_diffrn_measured_fraction_theta_max 0.993
_diffrn_measurement_device_type 'Bruker APEX CCD'
_diffrn_measurement_method '\f and \w scans'
_diffrn_radiation_monochromator graphite
_diffrn_radiation_source 'fine-focus sealed tube'
_diffrn_radiation_type MoK\a
_diffrn_radiation_wavelength 0.71073
_diffrn_reflns_av_R_equivalents 0.0612
_diffrn_reflns_av_sigmaI/netI 0.0502
_diffrn_reflns_limit_h_max 25
_diffrn_reflns_limit_h_min -25
_diffrn_reflns_limit_k_max 9
_diffrn_reflns_limit_k_min -8
_diffrn_reflns_limit_l_max 27
_diffrn_reflns_limit_l_min -27
_diffrn_reflns_number 35643
_diffrn_reflns_theta_full 25.00
_diffrn_reflns_theta_max 25.64
_diffrn_reflns_theta_min 1.45
_exptl_absorpt_coefficient_mu 1.337
_exptl_absorpt_correction_T_max 0.8779
_exptl_absorpt_correction_T_min 0.5545
_exptl_absorpt_correction_type multi-scan
_exptl_absorpt_process_details SADABS
_exptl_crystal_colour blue
_exptl_crystal_density_diffrn 1.882
_exptl_crystal_density_method 'not measured'
_exptl_crystal_description rod
_exptl_crystal_F_000 2084
_exptl_crystal_size_max 0.50
_exptl_crystal_size_mid 0.20
_exptl_crystal_size_min 0.10
_refine_diff_density_max 2.156
_refine_diff_density_min -0.671
_refine_diff_density_rms 0.133
_refine_ls_extinction_method none
_refine_ls_goodness_of_fit_ref 1.068
_refine_ls_hydrogen_treatment constr
_refine_ls_matrix_type full
_refine_ls_number_parameters 484
_refine_ls_number_reflns 7003
_refine_ls_number_restraints 0
_refine_ls_restrained_S_all 1.068
_refine_ls_R_factor_all 0.0613
_refine_ls_R_factor_gt 0.0448
_refine_ls_shift/su_max 0.072
_refine_ls_shift/su_mean 0.001
_refine_ls_structure_factor_coef Fsqd
_refine_ls_weighting_details 'calc w=1/[\s^2^(Fo^2^)+(0.0408P)^2^+14.2078P] where P=(Fo^2^+2Fc^2^)/3'
_refine_ls_weighting_scheme calc
_refine_ls_wR_factor_gt 0.1002
_refine_ls_wR_factor_ref 0.1088
_reflns_number_gt 5667
_reflns_number_total 7003
_reflns_threshold_expression >2\s(I)
_cod_data_source_file jp103009b_si_002.cif
_cod_data_source_block eb_091109b_0m
_cod_depositor_comments
;
The following automatic conversions were performed:

'_symmetry_cell_setting' value 'Monoclinic' changed to 'monoclinic'
according to /home/saulius/struct/CIF-dictionaries/cif_core.dic
dictionary named 'cif_core.dic' version 2.4.2 from 2011-04-26.

Automatic conversion script
Id: cif_fix_values 1715 2011-07-08 13:25:40Z adriana 
;
_cod_original_cell_volume 3725.2(7)
_cod_original_sg_symbol_H-M P2(1)/n
_cod_database_code 1502693

loop_
_symmetry_equiv_pos_as_xyz
'x, y, z'
'-x+1/2, y+1/2, -z+1/2'
'-x, -y, -z'
'x-1/2, -y-1/2, z-1/2'

loop_
_atom_site_label
_atom_site_type_symbol
_atom_site_fract_x
_atom_site_fract_y
_atom_site_fract_z
_atom_site_U_iso_or_equiv
_atom_site_adp_type
_atom_site_occupancy
_atom_site_symmetry_multiplicity
_atom_site_calc_flag
_atom_site_refinement_flags
C1 C 0.7473(3) 1.1292(7) -0.1722(2) 0.0194(12) Uani 1 1 d .
C2 C 0.7527(3) 1.2190(8) -0.2295(2) 0.0253(13) Uani 1 1 d .
H2A H 0.7752 1.1445 -0.2533 0.038 Uiso 1 1 calc R
H2B H 0.7764 1.3266 -0.2205 0.038 Uiso 1 1 calc R
H2C H 0.7099 1.2443 -0.2518 0.038 Uiso 1 1 calc R
C3 C 0.8061(3) 0.7240(7) -0.0964(2) 0.0206(12) Uani 1 1 d .
C4 C 0.8465(3) 0.5803(7) -0.1125(3) 0.0258(13) Uani 1 1 d .
H4A H 0.8743 0.6239 -0.1388 0.039 Uiso 1 1 calc R
H4B H 0.8189 0.4895 -0.1329 0.039 Uiso 1 1 calc R
H4C H 0.8726 0.5335 -0.0762 0.039 Uiso 1 1 calc R
C5 C 0.5720(3) 1.1406(7) -0.0904(2) 0.0219(12) Uani 1 1 d .
C6 C 0.5119(3) 1.2316(8) -0.1193(2) 0.0285(13) Uani 1 1 d .
H6A H 0.5032 1.2065 -0.1620 0.043 Uiso 1 1 calc R
H6B H 0.5174 1.3560 -0.1132 0.043 Uiso 1 1 calc R
H6C H 0.4762 1.1918 -0.1014 0.043 Uiso 1 1 calc R
C7 C 0.6197(3) 0.7319(7) -0.0073(2) 0.0208(12) Uani 1 1 d .
C8 C 0.5867(3) 0.5841(7) 0.0165(3) 0.0269(13) Uani 1 1 d .
H8A H 0.6058 0.5646 0.0584 0.040 Uiso 1 1 calc R
H8B H 0.5914 0.4802 -0.0066 0.040 Uiso 1 1 calc R
H8C H 0.5413 0.6108 0.0133 0.040 Uiso 1 1 calc R
C9 C 0.7605(3) 1.3964(7) 0.0149(2) 0.0213(12) Uani 1 1 d .
C10 C 0.7772(3) 1.5731(7) 0.0382(2) 0.0244(12) Uani 1 1 d .
H10A H 0.8235 1.5819 0.0512 0.037 Uiso 1 1 calc R
H10B H 0.7560 1.5959 0.0720 0.037 Uiso 1 1 calc R
H10C H 0.7630 1.6575 0.0067 0.037 Uiso 1 1 calc R
C11 C 0.8023(3) 0.9746(7) 0.0861(2) 0.0222(12) Uani 1 1 d .
C12 C 0.8399(3) 0.9058(8) 0.1428(2) 0.0296(14) Uani 1 1 d .
H12A H 0.8718 0.8241 0.1339 0.044 Uiso 1 1 calc R
H12B H 0.8112 0.8471 0.1652 0.044 Uiso 1 1 calc R
H12C H 0.8614 1.0008 0.1667 0.044 Uiso 1 1 calc R
C13 C 0.5875(3) 0.7972(8) -0.2262(2) 0.0256(13) Uani 1 1 d .
H13 H 0.5840 0.9189 -0.2286 0.031 Uiso 1 1 calc R
C14 C 0.5541(3) 0.6983(8) -0.2718(2) 0.0299(14) Uani 1 1 d .
H14 H 0.5281 0.7517 -0.3050 0.036 Uiso 1 1 calc R
C15 C 0.5589(3) 0.5213(8) -0.2686(3) 0.0323(14) Uani 1 1 d .
H15 H 0.5365 0.4515 -0.2997 0.039 Uiso 1 1 calc R
C16 C 0.5970(3) 0.4471(8) -0.2194(3) 0.0294(14) Uani 1 1 d .
H16 H 0.6010 0.3256 -0.2161 0.035 Uiso 1 1 calc R
C17 C 0.6287(3) 0.5522(7) -0.1754(2) 0.0267(13) Uani 1 1 d .
H17 H 0.6544 0.5011 -0.1414 0.032 Uiso 1 1 calc R
C18 C 0.5643(3) 1.1721(7) 0.0832(3) 0.0285(13) Uani 1 1 d .
H18 H 0.5395 1.1170 0.0496 0.034 Uiso 1 1 calc R
C19 C 0.5333(3) 1.2441(8) 0.1259(3) 0.0355(15) Uani 1 1 d .
H19 H 0.4882 1.2377 0.1216 0.043 Uiso 1 1 calc R
C20 C 0.5695(3) 1.3248(8) 0.1745(3) 0.0366(16) Uani 1 1 d .
H20 H 0.5494 1.3764 0.2039 0.044 Uiso 1 1 calc R
C21 C 0.6347(3) 1.3299(9) 0.1800(3) 0.0385(16) Uani 1 1 d .
H21 H 0.6603 1.3847 0.2132 0.046 Uiso 1 1 calc R
C22 C 0.6628(3) 1.2538(8) 0.1361(2) 0.0310(14) Uani 1 1 d .
H22 H 0.7080 1.2553 0.1404 0.037 Uiso 1 1 calc R
C23 C 0.9311(3) 1.2461(7) 0.0098(2) 0.0238(12) Uani 1 1 d .
H23 H 0.9074 1.2845 0.0387 0.029 Uiso 1 1 calc R
C24 C 0.9943(3) 1.2892(7) 0.0166(2) 0.0276(13) Uani 1 1 d .
H24 H 1.0139 1.3576 0.0494 0.033 Uiso 1 1 calc R
C25 C 1.0294(3) 1.2313(7) -0.0251(2) 0.0264(13) Uani 1 1 d .
H25 H 1.0733 1.2593 -0.0210 0.032 Uiso 1 1 calc R
C26 C 0.9998(3) 1.1328(8) -0.0725(2) 0.0279(13) Uani 1 1 d .
H26 H 1.0230 1.0913 -0.1012 0.033 Uiso 1 1 calc R
C27 C 0.9354(3) 1.0954(7) -0.0773(2) 0.0248(12) Uani 1 1 d .
H27 H 0.9147 1.0291 -0.1102 0.030 Uiso 1 1 calc R
N1 N 0.6248(2) 0.7257(6) -0.17838(19) 0.0209(10) Uani 1 1 d .
N2 N 0.6279(2) 1.1777(6) 0.08775(19) 0.0232(10) Uani 1 1 d .
N3 N 0.9011(2) 1.1508(6) -0.03661(18) 0.0203(10) Uani 1 1 d .
O1 O 0.71708(18) 1.0163(5) -0.04438(15) 0.0204(8) Uani 1 1 d .
O2 O 0.79147(19) 1.1566(5) -0.12833(16) 0.0303(10) Uani 1 1 d .
O3 O 0.7000(2) 1.0326(5) -0.17301(16) 0.0321(10) Uani 1 1 d .
O4 O 0.83464(18) 0.8456(5) -0.06635(18) 0.0284(9) Uani 1 1 d .
O5 O 0.74676(19) 0.7146(5) -0.11454(18) 0.0296(9) Uani 1 1 d .
O6 O 0.5920(2) 1.0222(5) -0.11955(17) 0.0327(10) Uani 1 1 d .
O7 O 0.59722(19) 1.1879(5) -0.03870(16) 0.0280(9) Uani 1 1 d .
O8 O 0.6398(2) 0.7083(5) -0.05500(16) 0.0289(9) Uani 1 1 d .
O9 O 0.6230(2) 0.8686(5) 0.02183(19) 0.0355(11) Uani 1 1 d .
O10 O 0.7123(2) 1.3263(5) 0.03020(18) 0.0326(10) Uani 1 1 d .
O11 O 0.7955(2) 1.3280(5) -0.01743(18) 0.0301(9) Uani 1 1 d .
O12 O 0.7427(2) 0.9956(6) 0.08358(16) 0.0347(10) Uani 1 1 d .
O13 O 0.83222(19) 1.0058(5) 0.04496(15) 0.0278(9) Uani 1 1 d .
F1 F 0.4229(3) 1.2588(6) -0.26712(17) 0.0642(13) Uani 1 1 d .
F2 F 0.4537(2) 1.2822(5) -0.35496(16) 0.0511(11) Uani 1 1 d .
F3 F 0.4471(3) 0.9934(5) -0.36702(19) 0.0701(15) Uani 1 1 d .
F4 F 0.5084(2) 1.1109(6) -0.2848(2) 0.0689(14) Uani 1 1 d .
F5 F 0.3621(2) 1.1449(6) -0.3494(2) 0.0716(14) Uani 1 1 d .
F6 F 0.4179(3) 0.9680(6) -0.2782(2) 0.0849(17) Uani 1 1 d .
P1 P 0.43485(11) 1.1245(2) -0.31651(8) 0.0466(5) Uani 1 1 d .
Ru1 Ru 0.80568(2) 1.08004(5) -0.041389(17) 0.01714(12) Uani 1 1 d .
Ru2 Ru 0.67347(2) 0.88011(5) -0.108981(18) 0.01796(12) Uani 1 1 d .
Ru3 Ru 0.67337(2) 1.08965(5) 0.018937(18) 0.01818(12) Uani 1 1 d .

loop_
_atom_site_aniso_label
_atom_site_aniso_U_11
_atom_site_aniso_U_22
_atom_site_aniso_U_33
_atom_site_aniso_U_23
_atom_site_aniso_U_13
_atom_site_aniso_U_12
C1 0.022(3) 0.017(3) 0.021(3) -0.001(2) 0.008(2) 0.006(2)
C2 0.026(3) 0.030(3) 0.021(3) 0.001(2) 0.006(2) -0.002(3)
C3 0.024(3) 0.025(3) 0.015(2) 0.001(2) 0.008(2) -0.003(2)
C4 0.025(3) 0.018(3) 0.035(3) 0.000(2) 0.007(3) 0.000(2)
C5 0.025(3) 0.019(3) 0.023(3) -0.001(2) 0.010(2) -0.006(2)
C6 0.027(4) 0.030(3) 0.029(3) -0.002(2) 0.008(3) 0.003(3)
C7 0.015(3) 0.019(3) 0.029(3) 0.000(2) 0.006(2) -0.001(2)
C8 0.028(3) 0.020(3) 0.036(3) -0.002(2) 0.014(3) -0.001(3)
C9 0.026(3) 0.019(3) 0.019(2) 0.000(2) 0.004(2) -0.001(2)
C10 0.029(3) 0.022(3) 0.023(3) -0.003(2) 0.007(2) -0.004(2)
C11 0.025(3) 0.022(3) 0.018(2) -0.004(2) 0.002(2) -0.004(3)
C12 0.032(4) 0.035(3) 0.021(3) 0.006(2) 0.001(2) -0.003(3)
C13 0.028(4) 0.024(3) 0.026(3) -0.004(2) 0.010(2) 0.000(3)
C14 0.032(4) 0.034(3) 0.024(3) 0.000(2) 0.005(3) 0.002(3)
C15 0.035(4) 0.036(4) 0.027(3) -0.010(3) 0.009(3) -0.010(3)
C16 0.031(4) 0.027(3) 0.033(3) -0.006(3) 0.015(3) -0.006(3)
C17 0.028(3) 0.029(3) 0.024(3) 0.000(2) 0.008(2) -0.003(3)
C18 0.032(4) 0.022(3) 0.034(3) -0.002(2) 0.014(3) -0.007(3)
C19 0.035(4) 0.037(4) 0.042(4) 0.004(3) 0.025(3) 0.001(3)
C20 0.045(4) 0.041(4) 0.031(3) -0.003(3) 0.025(3) 0.005(3)
C21 0.041(4) 0.052(4) 0.023(3) -0.009(3) 0.010(3) 0.005(3)
C22 0.029(4) 0.041(4) 0.024(3) -0.002(3) 0.010(3) 0.002(3)
C23 0.021(3) 0.025(3) 0.026(3) 0.000(2) 0.007(2) 0.001(2)
C24 0.028(4) 0.026(3) 0.027(3) -0.001(2) 0.001(2) -0.002(3)
C25 0.018(3) 0.026(3) 0.035(3) 0.008(2) 0.004(2) -0.002(2)
C26 0.027(4) 0.031(3) 0.028(3) 0.002(2) 0.010(2) 0.000(3)
C27 0.023(3) 0.022(3) 0.030(3) 0.004(2) 0.007(2) 0.003(2)
N1 0.019(3) 0.024(3) 0.022(2) -0.0033(18) 0.0099(19) -0.004(2)
N2 0.027(3) 0.022(2) 0.023(2) -0.0001(19) 0.013(2) 0.001(2)
N3 0.022(3) 0.019(2) 0.020(2) 0.0000(18) 0.0067(19) 0.002(2)
O1 0.024(2) 0.0176(19) 0.0209(18) -0.0004(14) 0.0072(16) -0.0009(16)
O2 0.025(2) 0.043(3) 0.023(2) 0.0096(18) 0.0053(17) -0.009(2)
O3 0.038(3) 0.037(2) 0.0211(19) -0.0017(17) 0.0037(18) -0.020(2)
O4 0.017(2) 0.024(2) 0.045(2) -0.0117(18) 0.0083(18) -0.0011(17)
O5 0.021(2) 0.027(2) 0.040(2) -0.0113(18) 0.0007(18) 0.0014(18)
O6 0.028(3) 0.039(2) 0.029(2) -0.0142(18) 0.0002(18) 0.010(2)
O7 0.027(2) 0.034(2) 0.0217(19) -0.0076(17) 0.0025(17) 0.0055(19)
O8 0.036(3) 0.025(2) 0.025(2) -0.0032(16) 0.0059(18) -0.0155(19)
O9 0.050(3) 0.018(2) 0.048(3) -0.0053(18) 0.035(2) -0.007(2)
O10 0.040(3) 0.027(2) 0.038(2) -0.0126(18) 0.022(2) -0.013(2)
O11 0.029(2) 0.018(2) 0.047(2) -0.0073(18) 0.015(2) -0.0010(18)
O12 0.030(3) 0.055(3) 0.0205(19) 0.0057(19) 0.0088(17) 0.015(2)
O13 0.025(2) 0.037(2) 0.0210(19) 0.0039(17) 0.0028(17) -0.0078(19)
F1 0.105(4) 0.049(3) 0.037(2) -0.0041(19) 0.010(2) 0.003(3)
F2 0.078(3) 0.031(2) 0.040(2) 0.0004(17) 0.000(2) -0.008(2)
F3 0.124(5) 0.034(2) 0.048(2) -0.0136(19) 0.005(3) 0.001(3)
F4 0.080(4) 0.044(3) 0.068(3) 0.003(2) -0.022(3) 0.010(2)
F5 0.065(3) 0.064(3) 0.075(3) -0.003(3) -0.014(3) -0.018(3)
F6 0.144(5) 0.051(3) 0.058(3) 0.023(2) 0.016(3) -0.020(3)
P1 0.0727(15) 0.0287(9) 0.0327(9) 0.0021(7) -0.0049(9) -0.0041(9)
Ru1 0.0171(2) 0.0177(2) 0.0174(2) -0.00080(16) 0.00538(17) -0.00121(18)
Ru2 0.0174(2) 0.0191(2) 0.0185(2) -0.00183(16) 0.00622(17) -0.00142(18)
Ru3 0.0196(3) 0.0182(2) 0.0183(2) -0.00118(16) 0.00762(17) -0.00067(18)

loop_
_atom_type_symbol
_atom_type_description
_atom_type_scat_dispersion_real
_atom_type_scat_dispersion_imag
_atom_type_scat_source
C C 0.0033 0.0016 'International Tables Vol C Tables 4.2.6.8 and 6.1.1.4'
H H 0.0000 0.0000 'International Tables Vol C Tables 4.2.6.8 and 6.1.1.4'
N N 0.0061 0.0033 'International Tables Vol C Tables 4.2.6.8 and 6.1.1.4'
O O 0.0106 0.0060 'International Tables Vol C Tables 4.2.6.8 and 6.1.1.4'
F F 0.0171 0.0103 'International Tables Vol C Tables 4.2.6.8 and 6.1.1.4'
P P 0.1023 0.0942 'International Tables Vol C Tables 4.2.6.8 and 6.1.1.4'
Ru Ru -1.2594 0.8363 'International Tables Vol C Tables 4.2.6.8 and 6.1.1.4'

loop_
_geom_angle_atom_site_label_1
_geom_angle_atom_site_label_2
_geom_angle_atom_site_label_3
_geom_angle
O3 C1 O2 126.3(5)
O3 C1 C2 117.1(5)
O2 C1 C2 116.6(5)
C1 C2 H2A 109.5
C1 C2 H2B 109.5
H2A C2 H2B 109.5
C1 C2 H2C 109.5
H2A C2 H2C 109.5
H2B C2 H2C 109.5
O4 C3 O5 125.4(5)
O4 C3 C4 116.9(5)
O5 C3 C4 117.7(5)
C3 C4 H4A 109.5
C3 C4 H4B 109.5
H4A C4 H4B 109.5
C3 C4 H4C 109.5
H4A C4 H4C 109.5
H4B C4 H4C 109.5
O6 C5 O7 125.6(5)
O6 C5 C6 117.2(5)
O7 C5 C6 117.1(5)
C5 C6 H6A 109.5
C5 C6 H6B 109.5
H6A C6 H6B 109.5
C5 C6 H6C 109.5
H6A C6 H6C 109.5
H6B C6 H6C 109.5
O9 C7 O8 126.3(5)
O9 C7 C8 116.3(5)
O8 C7 C8 117.4(5)
C7 C8 H8A 109.5
C7 C8 H8B 109.5
H8A C8 H8B 109.5
C7 C8 H8C 109.5
H8A C8 H8C 109.5
H8B C8 H8C 109.5
O11 C9 O10 125.3(5)
O11 C9 C10 117.9(5)
O10 C9 C10 116.7(5)
C9 C10 H10A 109.5
C9 C10 H10B 109.5
H10A C10 H10B 109.5
C9 C10 H10C 109.5
H10A C10 H10C 109.5
H10B C10 H10C 109.5
O13 C11 O12 125.7(5)
O13 C11 C12 117.1(5)
O12 C11 C12 117.2(5)
C11 C12 H12A 109.5
C11 C12 H12B 109.5
H12A C12 H12B 109.5
C11 C12 H12C 109.5
H12A C12 H12C 109.5
H12B C12 H12C 109.5
N1 C13 C14 121.8(5)
N1 C13 H13 119.1
C14 C13 H13 119.1
C15 C14 C13 119.4(6)
C15 C14 H14 120.3
C13 C14 H14 120.3
C14 C15 C16 119.0(5)
C14 C15 H15 120.5
C16 C15 H15 120.5
C17 C16 C15 118.8(6)
C17 C16 H16 120.6
C15 C16 H16 120.6
N1 C17 C16 122.6(6)
N1 C17 H17 118.7
C16 C17 H17 118.7
N2 C18 C19 122.4(6)
N2 C18 H18 118.8
C19 C18 H18 118.8
C20 C19 C18 118.7(6)
C20 C19 H19 120.7
C18 C19 H19 120.7
C21 C20 C19 119.4(6)
C21 C20 H20 120.3
C19 C20 H20 120.3
C20 C21 C22 119.0(6)
C20 C21 H21 120.5
C22 C21 H21 120.5
N2 C22 C21 122.0(6)
N2 C22 H22 119.0
C21 C22 H22 119.0
N3 C23 C24 122.3(5)
N3 C23 H23 118.8
C24 C23 H23 118.8
C23 C24 C25 119.1(5)
C23 C24 H24 120.5
C25 C24 H24 120.5
C26 C25 C24 119.5(6)
C26 C25 H25 120.3
C24 C25 H25 120.3
C25 C26 C27 118.8(5)
C25 C26 H26 120.6
C27 C26 H26 120.6
N3 C27 C26 122.0(5)
N3 C27 H27 119.0
C26 C27 H27 119.0
C13 N1 C17 118.4(5)
C13 N1 Ru2 120.7(4)
C17 N1 Ru2 120.9(4)
C18 N2 C22 118.3(5)
C18 N2 Ru3 122.0(4)
C22 N2 Ru3 119.5(4)
C23 N3 C27 118.4(5)
C23 N3 Ru1 119.9(4)
C27 N3 Ru1 121.6(4)
Ru2 O1 Ru1 119.95(18)
Ru2 O1 Ru3 120.34(19)
Ru1 O1 Ru3 119.71(18)
C1 O2 Ru1 132.8(4)
C1 O3 Ru2 131.7(3)
C3 O4 Ru1 133.1(4)
C3 O5 Ru2 132.5(4)
C5 O6 Ru2 134.5(4)
C5 O7 Ru3 130.3(4)
C7 O8 Ru2 130.2(4)
C7 O9 Ru3 132.8(3)
C9 O10 Ru3 133.9(4)
C9 O11 Ru1 131.6(4)
C11 O12 Ru3 132.0(3)
C11 O13 Ru1 134.0(4)
F6 P1 F1 91.7(3)
F6 P1 F3 89.7(3)
F1 P1 F3 178.7(3)
F6 P1 F5 92.0(3)
F1 P1 F5 90.0(3)
F3 P1 F5 89.8(3)
F6 P1 F2 178.7(3)
F1 P1 F2 88.7(2)
F3 P1 F2 90.0(2)
F5 P1 F2 89.2(3)
F6 P1 F4 90.2(3)
F1 P1 F4 89.6(3)
F3 P1 F4 90.5(3)
F5 P1 F4 177.7(3)
F2 P1 F4 88.5(3)
O1 Ru1 O11 95.74(16)
O1 Ru1 O13 93.21(15)
O11 Ru1 O13 91.82(17)
O1 Ru1 O4 96.04(15)
O11 Ru1 O4 168.18(16)
O13 Ru1 O4 88.51(17)
O1 Ru1 O2 94.12(15)
O11 Ru1 O2 88.97(17)
O13 Ru1 O2 172.52(16)
O4 Ru1 O2 89.20(17)
O1 Ru1 N3 178.93(15)
O11 Ru1 N3 83.57(17)
O13 Ru1 N3 86.02(16)
O4 Ru1 N3 84.68(16)
O2 Ru1 N3 86.68(16)
O1 Ru2 O6 94.24(15)
O1 Ru2 O8 94.03(15)
O6 Ru2 O8 92.21(18)
O1 Ru2 O3 94.17(15)
O6 Ru2 O3 86.80(18)
O8 Ru2 O3 171.79(15)
O1 Ru2 O5 97.35(16)
O6 Ru2 O5 168.21(15)
O8 Ru2 O5 89.12(17)
O3 Ru2 O5 90.21(18)
O1 Ru2 N1 178.45(16)
O6 Ru2 N1 85.90(17)
O8 Ru2 N1 84.42(16)
O3 Ru2 N1 87.38(16)
O5 Ru2 N1 82.57(16)
O1 Ru3 O10 96.87(15)
O1 Ru3 O12 92.94(15)
O10 Ru3 O12 90.46(19)
O1 Ru3 O9 96.03(15)
O10 Ru3 O9 167.09(15)
O12 Ru3 O9 89.42(19)
O1 Ru3 O7 93.61(15)
O10 Ru3 O7 90.06(18)
O12 Ru3 O7 173.32(15)
O9 Ru3 O7 88.58(18)
O1 Ru3 N2 177.91(17)
O10 Ru3 N2 81.04(17)
O12 Ru3 N2 87.00(17)
O9 Ru3 N2 86.06(17)
O7 Ru3 N2 86.50(17)

loop_
_geom_bond_atom_site_label_1
_geom_bond_atom_site_label_2
_geom_bond_distance
C1 O3 1.255(7)
C1 O2 1.261(6)
C1 C2 1.506(7)
C2 H2A 0.9800
C2 H2B 0.9800
C2 H2C 0.9800
C3 O4 1.257(6)
C3 O5 1.259(7)
C3 C4 1.497(8)
C4 H4A 0.9800
C4 H4B 0.9800
C4 H4C 0.9800
C5 O6 1.256(6)
C5 O7 1.261(6)
C5 C6 1.504(8)
C6 H6A 0.9800
C6 H6B 0.9800
C6 H6C 0.9800
C7 O9 1.249(6)
C7 O8 1.257(6)
C7 C8 1.501(7)
C8 H8A 0.9800
C8 H8B 0.9800
C8 H8C 0.9800
C9 O11 1.262(6)
C9 O10 1.267(7)
C9 C10 1.492(7)
C10 H10A 0.9800
C10 H10B 0.9800
C10 H10C 0.9800
C11 O13 1.255(6)
C11 O12 1.272(7)
C11 C12 1.491(7)
C12 H12A 0.9800
C12 H12B 0.9800
C12 H12C 0.9800
C13 N1 1.346(7)
C13 C14 1.382(8)
C13 H13 0.9500
C14 C15 1.380(9)
C14 H14 0.9500
C15 C16 1.386(9)
C15 H15 0.9500
C16 C17 1.373(8)
C16 H16 0.9500
C17 N1 1.352(7)
C17 H17 0.9500
C18 N2 1.341(8)
C18 C19 1.394(8)
C18 H18 0.9500
C19 C20 1.381(9)
C19 H19 0.9500
C20 C21 1.375(9)
C20 H20 0.9500
C21 C22 1.391(8)
C21 H21 0.9500
C22 N2 1.351(7)
C22 H22 0.9500
C23 N3 1.354(7)
C23 C24 1.370(8)
C23 H23 0.9500
C24 C25 1.392(8)
C24 H24 0.9500
C25 C26 1.380(8)
C25 H25 0.9500
C26 C27 1.388(8)
C26 H26 0.9500
C27 N3 1.355(7)
C27 H27 0.9500
N1 Ru2 2.104(4)
N2 Ru3 2.110(4)
N3 Ru1 2.092(5)
O1 Ru2 1.913(4)
O1 Ru1 1.943(4)
O1 Ru3 1.947(3)
O2 Ru1 2.043(4)
O3 Ru2 2.044(4)
O4 Ru1 2.039(4)
O5 Ru2 2.047(4)
O6 Ru2 2.035(4)
O7 Ru3 2.041(4)
O8 Ru2 2.037(4)
O9 Ru3 2.034(4)
O10 Ru3 2.015(4)
O11 Ru1 2.026(4)
O12 Ru3 2.024(4)
O13 Ru1 2.034(4)
F1 P1 1.592(4)
F2 P1 1.603(4)
F3 P1 1.597(4)
F4 P1 1.605(5)
F5 P1 1.603(5)
F6 P1 1.579(5)
